data_1554951
loop_
_publ_author_name
'Shoji, Taku'
'Miura, Kota'
'Ohta, Akira'
'Sekiguchi, Ryuta'
'Ito, Shunji'
'Endo, Yuya'
'Nagahata, Tatsuki'
'Mori, Shigeki'
'Okujima, Tetsuo'

_publ_section_title
;
 Synthesis of azuleno[2,1-b]thiophenes by cycloaddition of azulenylalkynes
 with elemental sulfur and their structural, optical and electrochemical
 properties
;
_journal_issue 15
_journal_name_full 'Organic Chemistry Frontiers'
_journal_page_first 2801
_journal_paper_doi 10.1039/C9QO00593E
_journal_volume 6
_journal_year 2019
_chemical_formula_moiety 'C24 H24 O2 S2'
_chemical_formula_sum 'C24 H24 O2 S2'
_chemical_formula_weight 408.55
_space_group_crystal_system monoclinic
_space_group_IT_number 5
_space_group_name_Hall 'C 2y'
_space_group_name_H-M_alt 'C 1 2 1'
_atom_sites_solution_hydrogens geom
_atom_sites_solution_primary direct
_atom_sites_solution_secondary difmap
_audit_creation_method SHELXL-2016/6
_audit_update_record
;
2017-07-12 deposited with the CCDC.	2019-06-20 downloaded from the CCDC.
;
_cell_angle_alpha 90
_cell_angle_beta 103.617(7)
_cell_angle_gamma 90
_cell_formula_units_Z 4
_cell_length_a 23.8323(16)
_cell_length_b 5.5909(4)
_cell_length_c 15.6580(11)
_cell_measurement_reflns_used 5867
_cell_measurement_temperature 100(2)
_cell_measurement_theta_max 29.91
_cell_measurement_theta_min 1.97
_cell_volume 2027.7(3)
_computing_cell_refinement 'CrysAlisPro 1.171.38.41 (Rigaku OD, 2015)'
_computing_data_collection 'CrystalClear (Rigaku Inc., 2008)'
_computing_data_reduction 'CrysAlisPro 1.171.38.41 (Rigaku OD, 2015)'
_computing_molecular_graphics 'CrystalStructure 4.2.4 (Rigaku, 2016)'
_computing_publication_material 'CrystalStructure 4.2.4'
_computing_structure_refinement 'SHELXL-2016/6 (Sheldrick, 2016)'
_computing_structure_solution 'SHELXT 2014/5 (Sheldrick, 2014)'
_diffrn_ambient_temperature 100(2)
_diffrn_detector_area_resol_mean 7.111
_diffrn_measured_fraction_theta_full 1.000
_diffrn_measured_fraction_theta_max 1.000
_diffrn_measurement_device_type 'Rigaku Saturn724'
_diffrn_measurement_method \w
_diffrn_radiation_type MoK\a
_diffrn_radiation_wavelength 0.71075
_diffrn_reflns_av_R_equivalents 0.0653
_diffrn_reflns_av_unetI/netI 0.0705
_diffrn_reflns_Laue_measured_fraction_full 1.000
_diffrn_reflns_Laue_measured_fraction_max 1.000
_diffrn_reflns_limit_h_max 31
_diffrn_reflns_limit_h_min -31
_diffrn_reflns_limit_k_max 7
_diffrn_reflns_limit_k_min -7
_diffrn_reflns_limit_l_max 20
_diffrn_reflns_limit_l_min -20
_diffrn_reflns_number 16795
_diffrn_reflns_point_group_measured_fraction_full 1.000
_diffrn_reflns_point_group_measured_fraction_max 0.999
_diffrn_reflns_theta_full 25.242
_diffrn_reflns_theta_max 27.998
_diffrn_reflns_theta_min 1.758
_diffrn_source 'Varimax 50 kV 24 mA Rotating anode'
_exptl_absorpt_coefficient_mu 0.280
_exptl_absorpt_correction_T_max 0.997
_exptl_absorpt_correction_T_min 0.726
_exptl_absorpt_correction_type multi-scan
_exptl_absorpt_process_details
;
CrysAlisPro 1.171.38.41 (Rigaku Oxford Diffraction, 2015)
Empirical absorption correction using spherical harmonics,
 implemented in SCALE3 ABSPACK scaling algorithm.
;
_exptl_crystal_colour violet
_exptl_crystal_density_diffrn 1.338
_exptl_crystal_density_method 'not measured'
_exptl_crystal_description needle
_exptl_crystal_F_000 864
_exptl_crystal_size_max 0.400
_exptl_crystal_size_mid 0.060
_exptl_crystal_size_min 0.010
_refine_diff_density_max 0.426
_refine_diff_density_min -0.274
_refine_diff_density_rms 0.062
_refine_ls_abs_structure_details
;
 Flack x determined using 1203 quotients [(I+)-(I-)]/[(I+)+(I-)]
 (Parsons, Flack and Wagner, Acta Cryst. B69 (2013) 249-259).
;
_refine_ls_abs_structure_Flack 0.06(7)
_refine_ls_extinction_method none
_refine_ls_goodness_of_fit_ref 1.022
_refine_ls_hydrogen_treatment constr
_refine_ls_matrix_type full
_refine_ls_number_parameters 293
_refine_ls_number_reflns 4907
_refine_ls_number_restraints 281
_refine_ls_restrained_S_all 0.997
_refine_ls_R_factor_all 0.0959
_refine_ls_R_factor_gt 0.0709
_refine_ls_shift/su_max 0.000
_refine_ls_shift/su_mean 0.000
_refine_ls_structure_factor_coef Fsqd
_refine_ls_weighting_details 'w=1/[\s^2^(Fo^2^)+(0.0653P)^2^+3.0831P] where P=(Fo^2^+2Fc^2^)/3'
_refine_ls_weighting_scheme calc
_refine_ls_wR_factor_gt 0.1475
_refine_ls_wR_factor_ref 0.1599
_reflns_Friedel_coverage 0.817
_reflns_Friedel_fraction_full 1.000
_reflns_Friedel_fraction_max 0.999
_reflns_number_gt 3749
_reflns_number_total 4907
_reflns_threshold_expression 'I > 2\s(I)'
_cod_data_source_file c9qo00593e2.cif
_cod_data_source_block shelxl
_cod_original_sg_symbol_H-M 'C 2'
_cod_database_code 1554951
_shelx_shelxl_version_number 2016/6
_shelx_space_group_comment
;
The symmetry employed for this shelxl refinement is uniquely defined
by the following loop, which should always be used as a source of
symmetry information in preference to the above space-group names.
They are only intended as comments.
;
_shelx_estimated_absorpt_t_min 0.896
_shelx_estimated_absorpt_t_max 0.997

loop_
_space_group_symop_operation_xyz
'x, y, z'
'-x, y, -z'
'x+1/2, y+1/2, z'
'-x+1/2, y+1/2, -z'

loop_
_atom_site_label
_atom_site_type_symbol
_atom_site_fract_x
_atom_site_fract_y
_atom_site_fract_z
_atom_site_U_iso_or_equiv
_atom_site_adp_type
_atom_site_occupancy
_atom_site_site_symmetry_order
_atom_site_calc_flag
_atom_site_refinement_flags_posn
_atom_site_refinement_flags_adp
_atom_site_refinement_flags_occupancy
_atom_site_disorder_assembly
_atom_site_disorder_group
S1 S 0.60791(5) 0.4735(3) 0.36837(8) 0.0334(3) Uani 1 1 d . . . . .
O4 O 0.53837(16) 0.3431(8) 0.1909(2) 0.0451(10) Uani 1 1 d . . . . .
O5 O 0.45442(17) 0.4995(10) 0.1158(3) 0.0577(12) Uani 1 1 d . . . . .
C1 C 0.5029(2) 0.6601(11) 0.2545(4) 0.0412(14) Uani 1 1 d . . . . .
C2 C 0.5493(2) 0.6532(10) 0.3288(4) 0.0339(12) Uani 1 1 d . . . . .
C3 C 0.5454(2) 0.8367(11) 0.3858(3) 0.0354(12) Uani 1 1 d . . . . .
C4 C 0.4951(2) 0.9708(12) 0.3494(3) 0.0403(13) Uani 1 1 d . . . . .
C5 C 0.4783(3) 1.1781(11) 0.3835(4) 0.0458(15) Uani 1 1 d . . . . .
H5 H 0.504724 1.239038 0.433918 0.055 Uiso 1 1 calc R U . . .
C6 C 0.4279(3) 1.3120(14) 0.3545(5) 0.059(2) Uani 1 1 d . . . . .
H6 H 0.424747 1.451830 0.387503 0.071 Uiso 1 1 calc R U . . .
C7 C 0.3834(3) 1.2683(14) 0.2859(5) 0.0596(18) Uani 1 1 d . . . . .
H7 H 0.351970 1.376146 0.280569 0.072 Uiso 1 1 calc R U . . .
C8 C 0.3753(3) 1.0932(14) 0.2216(5) 0.062(2) Uani 1 1 d . . . . .
C9 C 0.4143(2) 0.9111(12) 0.2120(4) 0.0522(18) Uani 1 1 d . . . . .
H9 H 0.402573 0.814391 0.161056 0.063 Uiso 1 1 calc R U . . .
C10 C 0.4677(2) 0.8527(12) 0.2668(4) 0.0436(14) Uani 1 1 d . . . . .
C11 C 0.4939(2) 0.4996(14) 0.1798(4) 0.0478(15) Uani 1 1 d . . . . .
C12 C 0.5365(3) 0.1810(12) 0.1193(4) 0.0486(16) Uani 1 1 d . . . . .
H12A H 0.535934 0.271233 0.064696 0.058 Uiso 1 1 calc R U . . .
H12B H 0.501181 0.081389 0.109602 0.058 Uiso 1 1 calc R U . . .
C13 C 0.5888(3) 0.0271(11) 0.1425(4) 0.0467(16) Uani 1 1 d . . . . .
H13A H 0.590323 -0.053075 0.199353 0.056 Uiso 1 1 calc R U . . .
H13B H 0.623730 0.127841 0.149241 0.056 Uiso 1 1 calc R U . . .
C14 C 0.5883(3) -0.1583(14) 0.0729(4) 0.0610(18) Uani 1 1 d . . . . .
H14A H 0.587212 -0.078015 0.016158 0.073 Uiso 1 1 calc R U . . .
H14B H 0.553173 -0.257816 0.065672 0.073 Uiso 1 1 calc R U . . .
C15 C 0.6411(4) -0.3168(14) 0.0966(6) 0.076(2) Uani 1 1 d . . . . .
H15A H 0.675943 -0.218504 0.104033 0.091 Uiso 1 1 calc R U . . .
H15B H 0.640044 -0.433422 0.049492 0.091 Uiso 1 1 calc R U . . .
H15C H 0.641457 -0.401298 0.151537 0.091 Uiso 1 1 calc R U . . .
C16 C 0.5903(2) 0.8321(11) 0.4632(3) 0.0344(12) Uani 1 1 d . . . . .
H16 H 0.594427 0.946301 0.509221 0.041 Uiso 1 1 calc R U . . .
C17 C 0.6268(2) 0.6461(9) 0.4641(3) 0.0303(11) Uani 1 1 d . . . . .
C18 C 0.6760(2) 0.5812(9) 0.5324(3) 0.0305(11) Uani 0.812(6) 1 d D U P A 1
S2 S 0.70075(14) 0.7596(4) 0.62100(18) 0.0393(7) Uani 0.812(6) 1 d D U P A 1
C19 C 0.7557(5) 0.563(2) 0.6648(8) 0.037(2) Uani 0.812(6) 1 d D U P A 1
H19 H 0.783070 0.588831 0.718833 0.044 Uiso 0.812(6) 1 calc R U P A 1
C20 C 0.7553(6) 0.371(2) 0.6139(6) 0.035(2) Uani 0.812(6) 1 d D U P A 1
H20 H 0.782221 0.243125 0.627024 0.042 Uiso 0.812(6) 1 calc R U P A 1
C21 C 0.7094(9) 0.384(3) 0.5378(15) 0.036(3) Uani 0.812(6) 1 d D U P A 1
H21 H 0.702634 0.262583 0.494007 0.043 Uiso 0.812(6) 1 calc R U P A 1
C118 C 0.6760(2) 0.5812(9) 0.5324(3) 0.0305(11) Uani 0.188(6) 1 d D U P A 2
S12 S 0.7111(9) 0.335(4) 0.5335(16) 0.031(4) Uani 0.188(6) 1 d D U P A 2
C119 C 0.757(3) 0.406(10) 0.633(3) 0.038(10) Uani 0.188(6) 1 d D U P A 2
H119 H 0.786654 0.304765 0.664792 0.045 Uiso 0.188(6) 1 calc R U P A 2
C120 C 0.745(2) 0.624(8) 0.660(3) 0.036(8) Uani 0.188(6) 1 d D U P A 2
H120 H 0.767250 0.702707 0.710662 0.043 Uiso 0.188(6) 1 calc R U P A 2
C121 C 0.695(3) 0.721(9) 0.603(3) 0.048(10) Uani 0.188(6) 1 d D U P A 2
H121 H 0.677008 0.865712 0.613852 0.057 Uiso 0.188(6) 1 calc R U P A 2
C22 C 0.3179(3) 1.0893(17) 0.1500(6) 0.088(3) Uani 1 1 d . . . . .
H22 H 0.296229 1.201150 0.180373 0.105 Uiso 1 1 calc R U . . .
C23 C 0.3183(5) 1.236(3) 0.0789(6) 0.141(6) Uani 1 1 d . . . . .
H23A H 0.278570 1.263911 0.045611 0.169 Uiso 1 1 calc R U . . .
H23B H 0.340260 1.159114 0.040921 0.169 Uiso 1 1 calc R U . . .
H23C H 0.336356 1.389284 0.100005 0.169 Uiso 1 1 calc R U . . .
C24 C 0.2824(4) 0.897(2) 0.1485(7) 0.141(6) Uani 1 1 d . . . . .
H24A H 0.298690 0.757251 0.125006 0.169 Uiso 1 1 calc R U . . .
H24B H 0.244166 0.932347 0.111107 0.169 Uiso 1 1 calc R U . . .
H24C H 0.278747 0.861782 0.208318 0.169 Uiso 1 1 calc R U . . .

loop_
_atom_site_aniso_label
_atom_site_aniso_U_11
_atom_site_aniso_U_22
_atom_site_aniso_U_33
_atom_site_aniso_U_23
_atom_site_aniso_U_13
_atom_site_aniso_U_12
S1 0.0235(6) 0.0363(7) 0.0388(7) -0.0014(6) 0.0043(5) 0.0013(6)
O4 0.040(2) 0.052(3) 0.039(2) -0.0034(19) -0.0008(17) -0.006(2)
O5 0.039(2) 0.080(3) 0.044(2) 0.005(2) -0.0105(17) -0.009(2)
C1 0.025(3) 0.058(4) 0.039(3) 0.016(3) 0.005(2) 0.000(3)
C2 0.024(3) 0.037(3) 0.041(3) 0.008(2) 0.008(2) 0.001(2)
C3 0.027(3) 0.039(3) 0.043(3) 0.012(3) 0.013(2) 0.007(2)
C4 0.028(2) 0.049(3) 0.046(3) 0.022(3) 0.013(2) 0.007(3)
C5 0.040(3) 0.055(4) 0.050(3) 0.018(3) 0.024(3) 0.015(3)
C6 0.044(4) 0.067(5) 0.074(4) 0.031(4) 0.027(3) 0.024(3)
C7 0.044(4) 0.057(4) 0.082(5) 0.024(4) 0.023(4) 0.013(3)
C8 0.023(3) 0.076(5) 0.086(5) 0.053(4) 0.012(3) 0.006(3)
C9 0.028(3) 0.071(5) 0.057(4) 0.027(3) 0.010(3) 0.000(3)
C10 0.025(3) 0.058(4) 0.050(3) 0.024(3) 0.012(2) 0.006(3)
C11 0.034(3) 0.061(4) 0.044(3) 0.011(3) 0.000(2) -0.005(3)
C12 0.045(3) 0.059(4) 0.038(3) -0.006(3) 0.001(3) -0.016(3)
C13 0.051(4) 0.047(4) 0.039(3) -0.006(3) 0.005(3) -0.017(3)
C14 0.061(4) 0.062(4) 0.060(4) -0.017(4) 0.015(3) -0.017(4)
C15 0.088(6) 0.057(5) 0.086(5) -0.025(4) 0.029(5) -0.014(4)
C16 0.030(3) 0.038(3) 0.036(3) 0.005(2) 0.010(2) 0.004(2)
C17 0.024(2) 0.033(3) 0.035(3) 0.000(2) 0.008(2) -0.002(2)
C18 0.025(3) 0.033(3) 0.034(3) 0.004(2) 0.009(2) 0.003(2)
S2 0.0369(12) 0.0379(13) 0.0388(13) -0.0062(9) 0.0002(9) 0.0052(10)
C19 0.025(5) 0.041(6) 0.042(4) 0.002(4) 0.003(3) 0.004(4)
C20 0.032(4) 0.040(5) 0.039(5) 0.004(4) 0.018(3) 0.010(4)
C21 0.040(6) 0.023(7) 0.046(6) 0.000(5) 0.014(4) 0.000(4)
C118 0.025(3) 0.033(3) 0.034(3) 0.004(2) 0.009(2) 0.003(2)
S12 0.020(5) 0.024(7) 0.048(6) 0.004(5) 0.002(4) 0.013(4)
C119 0.025(14) 0.039(15) 0.044(16) -0.005(12) -0.003(12) 0.006(11)
C120 0.032(15) 0.034(16) 0.041(13) 0.001(11) 0.009(10) 0.008(12)
C121 0.037(16) 0.046(15) 0.055(14) -0.007(11) 0.000(12) 0.016(13)
C22 0.033(4) 0.103(7) 0.118(7) 0.063(6) -0.002(4) 0.010(4)
C23 0.098(8) 0.210(14) 0.096(7) 0.095(9) -0.013(6) -0.039(9)
C24 0.103(7) 0.154(11) 0.118(8) 0.079(8) -0.069(6) -0.069(8)

loop_
_atom_type_symbol
_atom_type_description
_atom_type_scat_dispersion_real
_atom_type_scat_dispersion_imag
_atom_type_scat_source
C C 0.0033 0.0016 'International Tables Vol C Tables 4.2.6.8 and 6.1.1.4'
H H 0.0000 0.0000 'International Tables Vol C Tables 4.2.6.8 and 6.1.1.4'
O O 0.0106 0.0060 'International Tables Vol C Tables 4.2.6.8 and 6.1.1.4'
S S 0.1246 0.1234 'International Tables Vol C Tables 4.2.6.8 and 6.1.1.4'

loop_
_geom_angle_atom_site_label_1
_geom_angle_atom_site_label_2
_geom_angle_atom_site_label_3
_geom_angle
C2 S1 C17 90.6(3)
C11 O4 C12 115.4(4)
C2 C1 C10 106.7(5)
C2 C1 C11 126.1(5)
C10 C1 C11 127.2(5)
C3 C2 C1 110.8(5)
C3 C2 S1 112.1(4)
C1 C2 S1 137.0(5)
C2 C3 C4 108.3(5)
C2 C3 C16 112.8(5)
C4 C3 C16 138.8(6)
C5 C4 C3 126.0(6)
C5 C4 C10 127.8(5)
C3 C4 C10 106.1(5)
C4 C5 C6 129.3(7)
C4 C5 H5 115.4
C6 C5 H5 115.4
C7 C6 C5 128.3(8)
C7 C6 H6 115.9
C5 C6 H6 115.9
C6 C7 C8 131.2(7)
C6 C7 H7 114.4
C8 C7 H7 114.4
C7 C8 C9 127.3(6)
C7 C8 C22 118.9(7)
C9 C8 C22 113.8(8)
C10 C9 C8 129.2(7)
C10 C9 H9 115.4
C8 C9 H9 115.4
C9 C10 C1 125.6(6)
C9 C10 C4 126.2(6)
C1 C10 C4 108.1(5)
O5 C11 O4 122.9(7)
O5 C11 C1 127.6(6)
O4 C11 C1 109.5(4)
O4 C12 C13 107.7(4)
O4 C12 H12A 110.2
C13 C12 H12A 110.2
O4 C12 H12B 110.2
C13 C12 H12B 110.2
H12A C12 H12B 108.5
C12 C13 C14 111.1(5)
C12 C13 H13A 109.4
C14 C13 H13A 109.4
C12 C13 H13B 109.4
C14 C13 H13B 109.4
H13A C13 H13B 108.0
C13 C14 C15 111.3(6)
C13 C14 H14A 109.4
C15 C14 H14A 109.4
C13 C14 H14B 109.4
C15 C14 H14B 109.4
H14A C14 H14B 108.0
C14 C15 H15A 109.5
C14 C15 H15B 109.5
H15A C15 H15B 109.5
C14 C15 H15C 109.5
H15A C15 H15C 109.5
H15B C15 H15C 109.5
C17 C16 C3 112.1(5)
C17 C16 H16 123.9
C3 C16 H16 123.9
C16 C17 C118 127.7(5)
C16 C17 C18 127.7(5)
C16 C17 S1 112.4(4)
C118 C17 S1 119.9(4)
C18 C17 S1 119.9(4)
C21 C18 C17 128.3(10)
C21 C18 S2 110.0(9)
C17 C18 S2 121.7(4)
C18 S2 C19 92.1(4)
C20 C19 S2 112.2(8)
C20 C19 H19 123.9
S2 C19 H19 123.9
C19 C20 C21 110.9(11)
C19 C20 H20 124.6
C21 C20 H20 124.6
C18 C21 C20 114.8(14)
C18 C21 H21 122.6
C20 C21 H21 122.6
C121 C118 C17 121.6(18)
C121 C118 S12 114.5(16)
C17 C118 S12 123.8(8)
C118 S12 C119 91.7(15)
C120 C119 S12 111(3)
C120 C119 H119 124.5
S12 C119 H119 124.5
C119 C120 C121 111(3)
C119 C120 H120 124.5
C121 C120 H120 124.5
C118 C121 C120 112(3)
C118 C121 H121 124.2
C120 C121 H121 124.2
C24 C22 C23 125.1(9)
C24 C22 C8 117.4(7)
C23 C22 C8 113.6(7)
C24 C22 H22 96.5
C23 C22 H22 96.5
C8 C22 H22 96.5
C22 C23 H23A 109.5
C22 C23 H23B 109.5
H23A C23 H23B 109.5
C22 C23 H23C 109.5
H23A C23 H23C 109.5
H23B C23 H23C 109.5
C22 C24 H24A 109.5
C22 C24 H24B 109.5
H24A C24 H24B 109.5
C22 C24 H24C 109.5
H24A C24 H24C 109.5
H24B C24 H24C 109.5

loop_
_geom_bond_atom_site_label_1
_geom_bond_atom_site_label_2
_geom_bond_distance
S1 C2 1.714(5)
S1 C17 1.750(5)
O4 C11 1.354(7)
O4 C12 1.434(7)
O5 C11 1.201(6)
C1 C2 1.404(7)
C1 C10 1.405(9)
C1 C11 1.450(9)
C2 C3 1.378(8)
C3 C4 1.414(7)
C3 C16 1.417(7)
C4 C5 1.374(9)
C4 C10 1.462(9)
C5 C6 1.397(8)
C5 H5 0.9500
C6 C7 1.342(10)
C6 H6 0.9500
C7 C8 1.385(11)
C7 H7 0.9500
C8 C9 1.410(10)
C8 C22 1.553(10)
C9 C10 1.395(7)
C9 H9 0.9500
C12 C13 1.488(9)
C12 H12A 0.9900
C12 H12B 0.9900
C13 C14 1.502(8)
C13 H13A 0.9900
C13 H13B 0.9900
C14 C15 1.511(10)
C14 H14A 0.9900
C14 H14B 0.9900
C15 H15A 0.9800
C15 H15B 0.9800
C15 H15C 0.9800
C16 C17 1.353(7)
C16 H16 0.9500
C17 C118 1.436(6)
C17 C18 1.436(6)
C18 C21 1.352(16)
C18 S2 1.698(5)
S2 C19 1.722(9)
C19 C20 1.337(11)
C19 H19 0.9500
C20 C21 1.42(2)
C20 H20 0.9500
C21 H21 0.9500
C118 C121 1.34(3)
C118 S12 1.607(15)
S12 C119 1.73(3)
C119 C120 1.34(2)
C119 H119 0.9500
C120 C121 1.42(3)
C120 H120 0.9500
C121 H121 0.9500
C22 C24 1.368(11)
C22 C23 1.384(11)
C22 H22 1.0000
C23 H23A 0.9800
C23 H23B 0.9800
C23 H23C 0.9800
C24 H24A 0.9800
C24 H24B 0.9800
C24 H24C 0.9800

loop_
_geom_torsion_atom_site_label_1
_geom_torsion_atom_site_label_2
_geom_torsion_atom_site_label_3
_geom_torsion_atom_site_label_4
_geom_torsion
C10 C1 C2 C3 -1.5(6)
C11 C1 C2 C3 177.9(5)
C10 C1 C2 S1 176.2(5)
C11 C1 C2 S1 -4.4(9)
C17 S1 C2 C3 0.8(4)
C17 S1 C2 C1 -176.8(6)
C1 C2 C3 C4 0.0(6)
S1 C2 C3 C4 -178.2(4)
C1 C2 C3 C16 178.0(5)
S1 C2 C3 C16 -0.3(6)
C2 C3 C4 C5 -175.1(5)
C16 C3 C4 C5 7.7(10)
C2 C3 C4 C10 1.4(6)
C16 C3 C4 C10 -175.8(6)
C3 C4 C5 C6 -175.7(6)
C10 C4 C5 C6 8.6(10)
C4 C5 C6 C7 0.4(11)
C5 C6 C7 C8 -4.7(12)
C6 C7 C8 C9 -0.7(12)
C6 C7 C8 C22 179.8(7)
C7 C8 C9 C10 4.8(11)
C22 C8 C9 C10 -175.6(6)
C8 C9 C10 C1 176.8(6)
C8 C9 C10 C4 0.9(10)
C2 C1 C10 C9 -174.3(5)
C11 C1 C10 C9 6.4(9)
C2 C1 C10 C4 2.3(6)
C11 C1 C10 C4 -177.1(5)
C5 C4 C10 C9 -9.4(9)
C3 C4 C10 C9 174.2(5)
C5 C4 C10 C1 174.1(5)
C3 C4 C10 C1 -2.3(6)
C12 O4 C11 O5 2.3(9)
C12 O4 C11 C1 -177.0(5)
C2 C1 C11 O5 179.2(6)
C10 C1 C11 O5 -1.6(11)
C2 C1 C11 O4 -1.6(8)
C10 C1 C11 O4 177.6(5)
C11 O4 C12 C13 179.1(5)
O4 C12 C13 C14 176.6(5)
C12 C13 C14 C15 -179.4(6)
C2 C3 C16 C17 -0.7(7)
C4 C3 C16 C17 176.4(6)
C3 C16 C17 C118 -178.2(5)
C3 C16 C17 C18 -178.2(5)
C3 C16 C17 S1 1.3(6)
C2 S1 C17 C16 -1.2(4)
C2 S1 C17 C118 178.3(4)
C2 S1 C17 C18 178.3(4)
C16 C17 C18 C21 173.0(15)
S1 C17 C18 C21 -6.4(16)
C16 C17 C18 S2 -7.7(8)
S1 C17 C18 S2 172.9(3)
C21 C18 S2 C19 -0.4(14)
C17 C18 S2 C19 -179.8(6)
C18 S2 C19 C20 0.2(11)
S2 C19 C20 C21 0.0(19)
C17 C18 C21 C20 179.9(12)
S2 C18 C21 C20 0(2)
C19 C20 C21 C18 0(3)
C16 C17 C118 C121 -7(4)
S1 C17 C118 C121 174(4)
C16 C17 C118 S12 170.5(14)
S1 C17 C118 S12 -8.9(15)
C121 C118 S12 C119 -1(5)
C17 C118 S12 C119 -178(3)
C118 S12 C119 C120 -3(6)
S12 C119 C120 C121 6(9)
C17 C118 C121 C120 -178(4)
S12 C118 C121 C120 4(7)
C119 C120 C121 C118 -7(9)
C7 C8 C22 C24 -114.8(11)
C9 C8 C22 C24 65.6(12)
C7 C8 C22 C23 86.1(11)
C9 C8 C22 C23 -93.5(10)
